data_4074978
loop_
_publ_author_name
'Kubo, Kazuyuki'
'Baba, Takayuki'
'Mizuta, Tsutomu'
'Miyoshi, Katsuhiko'

_publ_section_title
;
 Trapping of Unsaturated Small Molecules through Cyclization with
 Iron&#x2212;Iminophosphorane Complexes
;
_journal_issue 13
_journal_name_full Organometallics
_journal_page_first 3238
_journal_paper_doi 10.1021/om0510728
_journal_volume 25
_journal_year 2006
_chemical_formula_moiety 'C21 H30 Fe N2 O3 P 1+, F6 P 1-'
_chemical_formula_sum 'C21 H30 F6 Fe N2 O3 P2'
_chemical_formula_weight 590.26
_space_group_IT_number 13
_symmetry_cell_setting monoclinic
_symmetry_Int_Tables_number 13
_symmetry_space_group_name_Hall '-P 2yc'
_symmetry_space_group_name_H-M 'P 1 2/c 1'
_atom_sites_solution_hydrogens geom
_atom_sites_solution_primary direct
_atom_sites_solution_secondary difmap
_audit_creation_method SHELXL-97
_cell_angle_alpha 90.00
_cell_angle_beta 103.4380(10)
_cell_angle_gamma 90.00
_cell_formula_units_Z 4
_cell_length_a 11.1990(2)
_cell_length_b 17.4430(3)
_cell_length_c 14.0260(2)
_cell_measurement_reflns_used 6370
_cell_measurement_temperature 273(2)
_cell_measurement_theta_max 27.90
_cell_measurement_theta_min 1.17
_cell_volume 2664.88(8)
_computing_cell_refinement 'HKL Program package (Otwinowski and Minor, 1997)'
_computing_data_collection 'MAC Science DIP2030'
_computing_data_reduction 'HKL Program package (Otwinowski and Minor, 1997)'
_computing_molecular_graphics 'ORTEP-III (Burnett and Johnson, 1996)'
_computing_publication_material 'SHELXL-97 (Sheldrick, 1997)'
_computing_structure_refinement 'SHELXL-97 (Sheldrick, 1997)'
_computing_structure_solution 'SHELXS-97 (Sheldrick, 1990)'
_diffrn_ambient_temperature 273(2)
_diffrn_measured_fraction_theta_full 0.997
_diffrn_measured_fraction_theta_max 0.997
_diffrn_measurement_device_type 'imaging plate area detector'
_diffrn_radiation_monochromator graphite
_diffrn_radiation_type MoK\a
_diffrn_radiation_wavelength 0.71069
_diffrn_reflns_av_R_equivalents 0.0000
_diffrn_reflns_av_sigmaI/netI 0.0896
_diffrn_reflns_limit_h_max 14
_diffrn_reflns_limit_h_min 0
_diffrn_reflns_limit_k_max 22
_diffrn_reflns_limit_k_min 0
_diffrn_reflns_limit_l_max 17
_diffrn_reflns_limit_l_min -18
_diffrn_reflns_number 6370
_diffrn_reflns_theta_full 27.90
_diffrn_reflns_theta_max 27.90
_diffrn_reflns_theta_min 1.17
_exptl_absorpt_coefficient_mu 0.753
_exptl_absorpt_correction_type none
_exptl_crystal_colour yellow
_exptl_crystal_density_diffrn 1.471
_exptl_crystal_density_method 'not measured'
_exptl_crystal_description cubic
_exptl_crystal_F_000 1216
_exptl_crystal_size_max 0.55
_exptl_crystal_size_mid 0.48
_exptl_crystal_size_min 0.38
_refine_diff_density_max 0.707
_refine_diff_density_min -0.855
_refine_diff_density_rms 0.103
_refine_ls_extinction_method none
_refine_ls_goodness_of_fit_ref 1.029
_refine_ls_hydrogen_treatment mixed
_refine_ls_matrix_type full
_refine_ls_number_parameters 473
_refine_ls_number_reflns 6370
_refine_ls_number_restraints 0
_refine_ls_restrained_S_all 1.029
_refine_ls_R_factor_all 0.0471
_refine_ls_R_factor_gt 0.0414
_refine_ls_shift/su_max 0.001
_refine_ls_shift/su_mean 0.000
_refine_ls_structure_factor_coef Fsqd
_refine_ls_weighting_details 'calc w=1/[\s^2^(Fo^2^)+(0.0520P)^2^+2.3974P] where P=(Fo^2^+2Fc^2^)/3'
_refine_ls_weighting_scheme calc
_refine_ls_wR_factor_gt 0.1036
_refine_ls_wR_factor_ref 0.1056
_reflns_number_gt 5895
_reflns_number_total 6370
_reflns_threshold_expression >2sigma(I)
_cod_data_source_file om0510728si20051216_030331.cif
_cod_data_source_block Complex7
_cod_original_sg_symbol_H-M 'P 2/c'
_cod_database_code 4074978

loop_
_symmetry_equiv_pos_as_xyz
'x, y, z'
'-x, y, -z+1/2'
'-x, -y, -z'
'x, -y, z-1/2'

loop_
_atom_site_label
_atom_site_type_symbol
_atom_site_fract_x
_atom_site_fract_y
_atom_site_fract_z
_atom_site_U_iso_or_equiv
_atom_site_adp_type
_atom_site_occupancy
_atom_site_symmetry_multiplicity
_atom_site_calc_flag
_atom_site_refinement_flags
Fe1 Fe 0.23441(2) 0.706775(15) 0.947281(19) 0.02633(9) Uani 1 1 d .
P1 P 0.12878(4) 0.80223(2) 0.97573(3) 0.02397(11) Uani 1 1 d .
P2 P 0.5000 1.02824(5) 1.2500 0.03403(16) Uani 1 2 d S
P3 P 0.0000 0.53037(5) 0.2500 0.0455(2) Uani 1 2 d S
F1 F 0.51478(16) 1.02817(11) 1.13996(10) 0.0656(5) Uani 1 1 d .
F2 F 0.5827(10) 1.1003(5) 1.2728(9) 0.088(3) Uani 0.50 1 d P
F3 F 0.6192(8) 1.0800(6) 1.2808(8) 0.107(4) Uani 0.50 1 d P
F4 F 0.6139(9) 0.9714(8) 1.2753(8) 0.105(4) Uani 0.50 1 d P
F5 F 0.5842(11) 0.9593(6) 1.2761(9) 0.110(4) Uani 0.50 1 d P
F6 F -0.0092(3) 0.52551(16) 0.36057(15) 0.1096(9) Uani 1 1 d .
F7 F 0.0402(5) 0.6129(2) 0.2416(6) 0.113(2) Uani 0.50 1 d P
F8 F 0.1433(4) 0.5630(4) 0.2967(4) 0.0948(16) Uani 0.50 1 d P
F9 F 0.1217(5) 0.5000(6) 0.2836(5) 0.142(3) Uani 0.50 1 d P
F10 F 0.0647(6) 0.4463(3) 0.2558(4) 0.103(2) Uani 0.50 1 d P
O1 O 0.1807(2) 0.73464(14) 0.73821(13) 0.0710(6) Uani 1 1 d .
O2 O 0.17019(13) 0.85045(8) 1.07369(10) 0.0333(3) Uani 1 1 d .
O3 O 0.07935(13) 0.86572(8) 0.89361(10) 0.0346(3) Uani 1 1 d .
N1 N -0.00757(13) 0.76158(8) 0.98291(11) 0.0242(3) Uani 1 1 d .
N2 N 0.08049(14) 0.65209(9) 0.94512(13) 0.0313(3) Uani 1 1 d .
H1 H 0.072(2) 0.6052(16) 0.925(2) 0.044(7) Uiso 1 1 d .
C1 C 0.42288(19) 0.70994(14) 0.95335(19) 0.0426(5) Uani 1 1 d .
C2 C 0.40169(18) 0.73784(13) 1.04273(16) 0.0374(4) Uani 1 1 d .
C3 C 0.34329(18) 0.67865(14) 1.08582(16) 0.0397(5) Uani 1 1 d .
C4 C 0.33248(19) 0.61342(13) 1.0237(2) 0.0441(5) Uani 1 1 d .
C5 C 0.37968(19) 0.63210(14) 0.9410(2) 0.0463(5) Uani 1 1 d .
C6 C 0.4895(3) 0.7529(3) 0.8883(3) 0.0752(10) Uani 1 1 d .
H2 H 0.574(5) 0.737(3) 0.906(3) 0.111(15) Uiso 1 1 d .
H3 H 0.462(4) 0.739(3) 0.821(4) 0.107(15) Uiso 1 1 d .
H4 H 0.476(6) 0.814(4) 0.892(5) 0.18(3) Uiso 1 1 d .
C7 C 0.4453(3) 0.81286(18) 1.0902(3) 0.0597(7) Uani 1 1 d .
H5 H 0.440(3) 0.855(2) 1.041(3) 0.074(10) Uiso 1 1 d .
H6 H 0.530(3) 0.805(2) 1.123(3) 0.076(10) Uiso 1 1 d .
H7 H 0.392(4) 0.833(2) 1.127(3) 0.095(13) Uiso 1 1 d .
C8 C 0.3116(3) 0.6814(3) 1.1839(2) 0.0687(9) Uani 1 1 d .
H8 H 0.235(4) 0.665(3) 1.180(3) 0.104(14) Uiso 1 1 d .
H9 H 0.309(4) 0.739(3) 1.203(3) 0.091(13) Uiso 1 1 d .
H10 H 0.378(4) 0.658(3) 1.236(3) 0.112(15) Uiso 1 1 d .
C9 C 0.2794(3) 0.53742(18) 1.0423(4) 0.0747(12) Uani 1 1 d .
H11 H 0.340(4) 0.508(3) 1.084(3) 0.113(15) Uiso 1 1 d .
H12 H 0.212(4) 0.542(2) 1.082(3) 0.094(13) Uiso 1 1 d .
H13 H 0.262(5) 0.509(3) 0.985(4) 0.14(2) Uiso 1 1 d .
C10 C 0.3910(4) 0.5800(3) 0.8584(4) 0.0865(14) Uani 1 1 d .
H14 H 0.327(5) 0.538(3) 0.846(4) 0.116(16) Uiso 1 1 d .
H15 H 0.379(8) 0.598(5) 0.792(7) 0.24(4) Uiso 1 1 d .
H16 H 0.460(5) 0.561(3) 0.868(4) 0.121(17) Uiso 1 1 d .
C11 C 0.1981(2) 0.72365(14) 0.82009(17) 0.0431(5) Uani 1 1 d .
C12 C 0.1261(3) 0.92634(13) 1.0909(2) 0.0448(5) Uani 1 1 d .
H17 H 0.057(4) 0.921(3) 1.130(3) 0.109(14) Uiso 1 1 d .
H18 H 0.191(4) 0.950(2) 1.130(3) 0.082(11) Uiso 1 1 d .
H19 H 0.090(4) 0.950(2) 1.032(3) 0.089(12) Uiso 1 1 d .
C13 C 0.1669(3) 0.90841(17) 0.8532(2) 0.0558(7) Uani 1 1 d .
H20 H 0.163(4) 0.959(3) 0.868(4) 0.124(17) Uiso 1 1 d .
H21 H 0.243(5) 0.885(3) 0.869(4) 0.116(17) Uiso 1 1 d .
H22 H 0.154(7) 0.892(4) 0.784(6) 0.20(3) Uiso 1 1 d .
C14 C -0.09647(16) 0.80145(10) 1.02402(13) 0.0250(3) Uani 1 1 d .
C15 C -0.17571(18) 0.85397(11) 0.96797(14) 0.0312(4) Uani 1 1 d .
H23 H -0.174(2) 0.8595(14) 0.9005(18) 0.037(6) Uiso 1 1 d .
C16 C -0.25487(19) 0.89588(13) 1.01137(19) 0.0396(5) Uani 1 1 d .
H24 H -0.308(3) 0.9300(17) 0.970(2) 0.051(8) Uiso 1 1 d .
C17 C -0.2537(2) 0.88514(14) 1.10952(19) 0.0448(5) Uani 1 1 d .
H25 H -0.311(3) 0.9142(16) 1.138(2) 0.050(7) Uiso 1 1 d .
C18 C -0.1760(2) 0.83166(15) 1.16386(18) 0.0460(5) Uani 1 1 d .
H26 H -0.174(3) 0.826(2) 1.234(3) 0.081(11) Uiso 1 1 d .
C19 C -0.0970(2) 0.78926(13) 1.12181(15) 0.0370(4) Uani 1 1 d .
H27 H -0.036(2) 0.7515(17) 1.159(2) 0.048(7) Uiso 1 1 d .
C20 C -0.01511(16) 0.68418(10) 0.96326(13) 0.0255(3) Uani 1 1 d .
C21 C -0.13158(18) 0.64246(12) 0.96283(17) 0.0340(4) Uani 1 1 d .
H28 H -0.203(3) 0.6742(17) 0.931(2) 0.053(8) Uiso 1 1 d .
H29 H -0.145(3) 0.6376(18) 1.032(2) 0.065(9) Uiso 1 1 d .
H30 H -0.129(3) 0.5962(19) 0.925(2) 0.061(9) Uiso 1 1 d .

loop_
_atom_site_aniso_label
_atom_site_aniso_U_11
_atom_site_aniso_U_22
_atom_site_aniso_U_33
_atom_site_aniso_U_23
_atom_site_aniso_U_13
_atom_site_aniso_U_12
Fe1 0.02282(14) 0.02680(14) 0.02974(15) -0.00123(10) 0.00686(10) -0.00425(9)
P1 0.0253(2) 0.0218(2) 0.0247(2) 0.00026(16) 0.00564(16) -0.00586(15)
P2 0.0312(3) 0.0406(4) 0.0299(3) 0.000 0.0062(3) 0.000
P3 0.0587(5) 0.0429(4) 0.0385(4) 0.000 0.0188(4) 0.000
F1 0.0694(10) 0.0959(13) 0.0339(7) 0.0058(8) 0.0173(7) 0.0262(9)
F2 0.125(8) 0.058(2) 0.092(5) -0.009(2) 0.047(5) -0.040(3)
F3 0.074(4) 0.193(11) 0.052(3) -0.009(5) 0.013(3) -0.093(6)
F4 0.060(3) 0.196(10) 0.059(3) 0.031(4) 0.013(2) 0.076(4)
F5 0.143(9) 0.097(4) 0.104(6) 0.063(4) 0.057(6) 0.086(5)
F6 0.146(2) 0.140(2) 0.0548(11) -0.0257(12) 0.0487(13) -0.0561(18)
F7 0.130(6) 0.0477(19) 0.173(5) -0.027(3) 0.059(5) -0.044(3)
F8 0.063(3) 0.120(4) 0.105(4) 0.005(3) 0.027(2) -0.035(3)
F9 0.064(3) 0.197(8) 0.140(6) 0.008(6) -0.024(3) 0.066(5)
F10 0.175(6) 0.062(2) 0.078(3) 0.000(2) 0.040(4) 0.047(3)
O1 0.1033(18) 0.0768(14) 0.0317(9) -0.0033(9) 0.0131(10) 0.0023(13)
O2 0.0350(7) 0.0297(7) 0.0326(7) -0.0070(5) 0.0025(5) -0.0064(5)
O3 0.0402(8) 0.0291(7) 0.0358(7) 0.0101(6) 0.0114(6) -0.0046(6)
N1 0.0242(7) 0.0224(7) 0.0266(7) -0.0004(5) 0.0068(6) -0.0032(5)
N2 0.0250(7) 0.0217(7) 0.0457(9) -0.0037(7) 0.0053(6) -0.0049(6)
C1 0.0229(9) 0.0525(13) 0.0550(13) 0.0033(10) 0.0143(9) -0.0050(8)
C2 0.0218(8) 0.0412(11) 0.0460(11) 0.0003(9) 0.0011(8) -0.0073(8)
C3 0.0255(9) 0.0506(12) 0.0406(11) 0.0112(9) 0.0025(8) -0.0021(8)
C4 0.0240(9) 0.0339(10) 0.0714(16) 0.0119(10) 0.0051(9) 0.0019(8)
C5 0.0247(9) 0.0472(12) 0.0675(15) -0.0106(11) 0.0116(9) 0.0042(9)
C6 0.0489(17) 0.108(3) 0.078(2) 0.015(2) 0.0334(16) -0.0197(18)
C7 0.0364(13) 0.0549(15) 0.078(2) -0.0145(15) -0.0057(13) -0.0149(11)
C8 0.0538(17) 0.110(3) 0.0414(14) 0.0198(17) 0.0088(12) 0.0017(18)
C9 0.0432(15) 0.0409(14) 0.132(3) 0.0330(19) 0.0048(18) -0.0003(12)
C10 0.0484(17) 0.091(3) 0.122(4) -0.053(3) 0.0229(19) 0.0143(18)
C11 0.0481(12) 0.0419(11) 0.0398(11) -0.0078(9) 0.0113(9) -0.0005(10)
C12 0.0567(14) 0.0285(10) 0.0477(13) -0.0132(9) 0.0093(11) -0.0072(10)
C13 0.0712(19) 0.0402(13) 0.0649(17) 0.0163(12) 0.0338(15) -0.0133(13)
C14 0.0234(8) 0.0251(8) 0.0266(8) -0.0023(6) 0.0063(6) -0.0050(6)
C15 0.0286(9) 0.0316(9) 0.0314(9) 0.0009(7) 0.0028(7) -0.0018(7)
C16 0.0273(9) 0.0336(10) 0.0560(13) -0.0052(9) 0.0055(9) 0.0009(8)
C17 0.0363(11) 0.0431(12) 0.0611(14) -0.0178(11) 0.0238(10) -0.0109(9)
C18 0.0534(13) 0.0533(14) 0.0384(11) -0.0071(10) 0.0251(10) -0.0083(11)
C19 0.0407(11) 0.0421(11) 0.0296(9) 0.0033(8) 0.0111(8) -0.0021(9)
C20 0.0239(8) 0.0233(8) 0.0275(8) 0.0012(6) 0.0022(6) -0.0049(6)
C21 0.0269(9) 0.0288(9) 0.0453(11) 0.0028(8) 0.0061(8) -0.0085(7)

loop_
_atom_type_symbol
_atom_type_description
_atom_type_scat_dispersion_real
_atom_type_scat_dispersion_imag
_atom_type_scat_source
C C 0.0033 0.0016 'International Tables Vol C Tables 4.2.6.8 and 6.1.1.4'
H H 0.0000 0.0000 'International Tables Vol C Tables 4.2.6.8 and 6.1.1.4'
O O 0.0106 0.0060 'International Tables Vol C Tables 4.2.6.8 and 6.1.1.4'
N N 0.0061 0.0033 'International Tables Vol C Tables 4.2.6.8 and 6.1.1.4'
P P 0.1023 0.0942 'International Tables Vol C Tables 4.2.6.8 and 6.1.1.4'
F F 0.0171 0.0103 'International Tables Vol C Tables 4.2.6.8 and 6.1.1.4'
Fe Fe 0.3463 0.8444 'International Tables Vol C Tables 4.2.6.8 and 6.1.1.4'

loop_
_geom_angle_atom_site_label_1
_geom_angle_atom_site_label_2
_geom_angle_atom_site_label_3
_geom_angle
_geom_angle_site_symmetry_1
_geom_angle_site_symmetry_3
C11 Fe1 N2 94.04(10) . .
C11 Fe1 C1 91.72(11) . .
N2 Fe1 C1 152.43(8) . .
C11 Fe1 C3 157.75(10) . .
N2 Fe1 C3 102.70(8) . .
C1 Fe1 C3 66.74(9) . .
C11 Fe1 C5 93.44(11) . .
N2 Fe1 C5 112.55(8) . .
C1 Fe1 C5 40.10(9) . .
C3 Fe1 C5 66.73(10) . .
C11 Fe1 C2 124.30(10) . .
N2 Fe1 C2 141.55(8) . .
C1 Fe1 C2 39.40(9) . .
C3 Fe1 C2 39.76(8) . .
C5 Fe1 C2 66.61(9) . .
C11 Fe1 C4 127.87(11) . .
N2 Fe1 C4 89.11(8) . .
C1 Fe1 C4 66.37(9) . .
C3 Fe1 C4 39.45(10) . .
C5 Fe1 C4 39.38(10) . .
C2 Fe1 C4 66.09(9) . .
C11 Fe1 P1 92.95(8) . .
N2 Fe1 P1 81.90(5) . .
C1 Fe1 P1 124.72(7) . .
C3 Fe1 P1 103.74(7) . .
C5 Fe1 P1 163.71(7) . .
C2 Fe1 P1 97.49(6) . .
C4 Fe1 P1 138.81(8) . .
O2 P1 O3 103.83(8) . .
O2 P1 N1 104.75(8) . .
O3 P1 N1 99.51(8) . .
O2 P1 Fe1 120.86(6) . .
O3 P1 Fe1 121.29(6) . .
N1 P1 Fe1 103.26(5) . .
F5 P2 F5 75.4(11) 2_657 .
F5 P2 F2 106.5(6) 2_657 2_657
F5 P2 F2 177.6(7) . 2_657
F5 P2 F2 177.6(7) 2_657 .
F5 P2 F2 106.5(6) . .
F2 P2 F2 71.6(8) 2_657 .
F5 P2 F3 87.1(7) 2_657 2_657
F5 P2 F3 162.2(7) . 2_657
F2 P2 F3 19.5(7) 2_657 2_657
F2 P2 F3 91.1(4) . 2_657
F5 P2 F3 162.2(7) 2_657 .
F5 P2 F3 87.1(7) . .
F2 P2 F3 91.1(4) 2_657 .
F2 P2 F3 19.5(7) . .
F3 P2 F3 110.6(8) 2_657 .
F5 P2 F4 14.4(9) 2_657 2_657
F5 P2 F4 88.9(4) . 2_657
F2 P2 F4 92.9(6) 2_657 2_657
F2 P2 F4 164.2(6) . 2_657
F3 P2 F4 73.3(6) 2_657 2_657
F3 P2 F4 175.5(6) . 2_657
F5 P2 F4 88.9(4) 2_657 .
F5 P2 F4 14.4(9) . .
F2 P2 F4 164.2(7) 2_657 .
F2 P2 F4 92.9(6) . .
F3 P2 F4 175.5(6) 2_657 .
F3 P2 F4 73.3(6) . .
F4 P2 F4 102.8(10) 2_657 .
F5 P2 F1 92.0(5) 2_657 2_657
F5 P2 F1 88.0(5) . 2_657
F2 P2 F1 90.5(5) 2_657 2_657
F2 P2 F1 89.6(5) . 2_657
F3 P2 F1 89.6(4) 2_657 2_657
F3 P2 F1 90.4(4) . 2_657
F4 P2 F1 87.5(4) 2_657 2_657
F4 P2 F1 92.4(4) . 2_657
F5 P2 F1 88.0(5) 2_657 .
F5 P2 F1 92.0(5) . .
F2 P2 F1 89.6(5) 2_657 .
F2 P2 F1 90.5(5) . .
F3 P2 F1 90.4(4) 2_657 .
F3 P2 F1 89.6(4) . .
F4 P2 F1 92.4(4) 2_657 .
F4 P2 F1 87.5(4) . .
F1 P2 F1 179.91(15) 2_657 .
F9 P3 F9 136.7(9) . 2
F9 P3 F7 95.7(5) . .
F9 P3 F7 126.8(5) 2 .
F9 P3 F7 126.8(5) . 2
F9 P3 F7 95.7(5) 2 2
F7 P3 F7 37.7(4) . 2
F9 P3 F6 91.7(3) . 2
F9 P3 F6 86.1(3) 2 2
F7 P3 F6 83.5(3) . 2
F7 P3 F6 102.4(3) 2 2
F9 P3 F6 86.1(3) . .
F9 P3 F6 91.7(3) 2 .
F7 P3 F6 102.4(3) . .
F7 P3 F6 83.5(3) 2 .
F6 P3 F6 173.8(2) 2 .
F9 P3 F10 93.5(6) . 2
F9 P3 F10 43.4(4) 2 2
F7 P3 F10 169.8(4) . 2
F7 P3 F10 136.0(3) 2 2
F6 P3 F10 91.9(2) 2 2
F6 P3 F10 82.6(2) . 2
F9 P3 F10 43.4(4) . .
F9 P3 F10 93.5(6) 2 .
F7 P3 F10 136.0(3) . .
F7 P3 F10 169.8(4) 2 .
F6 P3 F10 82.6(2) 2 .
F6 P3 F10 91.9(2) . .
F10 P3 F10 51.7(5) 2 .
F9 P3 F8 176.1(4) . 2
F9 P3 F8 41.6(4) 2 2
F7 P3 F8 85.5(4) . 2
F7 P3 F8 55.8(3) 2 2
F6 P3 F8 84.8(2) 2 2
F6 P3 F8 97.3(2) . 2
F10 P3 F8 85.0(3) 2 2
F10 P3 F8 134.1(4) . 2
F9 P3 F8 41.6(4) . .
F9 P3 F8 176.1(4) 2 .
F7 P3 F8 55.8(3) . .
F7 P3 F8 85.5(4) 2 .
F6 P3 F8 97.3(2) 2 .
F6 P3 F8 84.8(2) . .
F10 P3 F8 134.1(4) 2 .
F10 P3 F8 85.0(3) . .
F8 P3 F8 140.5(5) 2 .
F3 F2 P2 84.0(17) . .
F2 F3 P2 76.5(17) . .
F7 F7 F8 120.8(9) 2 .
F7 F7 P3 71.17(19) 2 .
F8 F7 P3 67.6(3) . .
F9 F8 F7 111.6(5) . .
F9 F8 P3 57.3(3) . .
F7 F8 P3 56.6(2) . .
F8 F9 F10 158.1(6) . .
F8 F9 P3 81.1(5) . .
F10 F9 P3 77.3(4) . .
F9 F10 F10 120.7(4) . 2
F9 F10 P3 59.3(3) . .
F10 F10 P3 64.1(2) 2 .
C12 O2 P1 125.80(15) . .
C13 O3 P1 119.02(17) . .
C20 N1 C14 122.53(14) . .
C20 N1 P1 114.18(12) . .
C14 N1 P1 122.27(11) . .
C20 N2 Fe1 123.65(13) . .
C2 C1 C5 108.1(2) . .
C2 C1 C6 125.1(3) . .
C5 C1 C6 126.7(3) . .
C2 C1 Fe1 70.74(12) . .
C5 C1 Fe1 70.27(12) . .
C6 C1 Fe1 128.7(2) . .
C1 C2 C3 108.3(2) . .
C1 C2 C7 126.1(2) . .
C3 C2 C7 125.3(2) . .
C1 C2 Fe1 69.86(12) . .
C3 C2 Fe1 69.87(11) . .
C7 C2 Fe1 131.12(18) . .
C4 C3 C2 107.5(2) . .
C4 C3 C8 125.7(3) . .
C2 C3 C8 126.4(3) . .
C4 C3 Fe1 70.80(13) . .
C2 C3 Fe1 70.37(12) . .
C8 C3 Fe1 129.19(19) . .
C5 C4 C3 108.8(2) . .
C5 C4 C9 125.6(3) . .
C3 C4 C9 125.6(3) . .
C5 C4 Fe1 69.92(13) . .
C3 C4 Fe1 69.75(12) . .
C9 C4 Fe1 126.09(17) . .
C4 C5 C1 107.3(2) . .
C4 C5 C10 127.3(3) . .
C1 C5 C10 125.3(3) . .
C4 C5 Fe1 70.70(12) . .
C1 C5 Fe1 69.63(12) . .
C10 C5 Fe1 127.8(2) . .
O1 C11 Fe1 176.6(2) . .
C15 C14 C19 120.79(18) . .
C15 C14 N1 120.22(16) . .
C19 C14 N1 118.91(17) . .
C14 C15 C16 119.19(19) . .
C17 C16 C15 120.2(2) . .
C18 C17 C16 120.0(2) . .
C17 C18 C19 120.6(2) . .
C18 C19 C14 119.2(2) . .
N2 C20 N1 116.85(16) . .
N2 C20 C21 123.68(17) . .
N1 C20 C21 119.47(17) . .

loop_
_geom_bond_atom_site_label_1
_geom_bond_atom_site_label_2
_geom_bond_distance
_geom_bond_site_symmetry_2
Fe1 C11 1.760(2) .
Fe1 N2 1.9642(16) .
Fe1 C1 2.093(2) .
Fe1 C3 2.098(2) .
Fe1 C5 2.102(2) .
Fe1 C2 2.1047(19) .
Fe1 C4 2.112(2) .
Fe1 P1 2.1331(5) .
P1 O2 1.5856(14) .
P1 O3 1.6010(14) .
P1 N1 1.7077(15) .
P2 F5 1.520(7) 2_657
P2 F5 1.520(7) .
P2 F2 1.551(8) 2_657
P2 F2 1.551(9) .
P2 F3 1.586(8) 2_657
P2 F3 1.586(8) .
P2 F4 1.589(9) 2_657
P2 F4 1.589(9) .
P2 F1 1.5901(14) 2_657
P2 F1 1.5901(14) .
P3 F9 1.436(4) .
P3 F9 1.436(4) 2
P3 F7 1.521(4) .
P3 F7 1.521(4) 2
P3 F6 1.5802(19) 2
P3 F6 1.5802(19) .
P3 F10 1.629(4) 2
P3 F10 1.629(4) .
P3 F8 1.686(4) 2
P3 F8 1.686(4) .
F2 F3 0.533(18) .
F7 F7 0.982(10) 2
F7 F8 1.508(9) .
F8 F9 1.132(10) .
F9 F10 1.149(10) .
F10 F10 1.421(13) 2
O1 C11 1.136(3) .
O2 C12 1.452(3) .
O3 C13 1.448(3) .
N1 C20 1.377(2) .
N1 C14 1.440(2) .
N2 C20 1.285(2) .
C1 C2 1.415(3) .
C1 C5 1.438(3) .
C1 C6 1.506(4) .
C2 C3 1.429(3) .
C2 C7 1.497(3) .
C3 C4 1.421(4) .
C3 C8 1.499(4) .
C4 C5 1.420(4) .
C4 C9 1.500(3) .
C5 C10 1.500(4) .
C14 C15 1.386(3) .
C14 C19 1.389(3) .
C15 C16 1.393(3) .
C16 C17 1.386(4) .
C17 C18 1.378(4) .
C18 C19 1.386(3) .
C20 C21 1.492(2) .

loop_
_geom_torsion_atom_site_label_1
_geom_torsion_atom_site_label_2
_geom_torsion_atom_site_label_3
_geom_torsion_atom_site_label_4
_geom_torsion
_geom_torsion_site_symmetry_1
_geom_torsion_site_symmetry_4
C11 Fe1 P1 O2 -146.56(10) . .
N2 Fe1 P1 O2 119.78(8) . .
C1 Fe1 P1 O2 -52.41(11) . .
C3 Fe1 P1 O2 18.61(9) . .
C5 Fe1 P1 O2 -33.5(3) . .
C2 Fe1 P1 O2 -21.40(9) . .
C4 Fe1 P1 O2 40.53(12) . .
C11 Fe1 P1 O3 -13.00(10) . .
N2 Fe1 P1 O3 -106.66(8) . .
C1 Fe1 P1 O3 81.15(11) . .
C3 Fe1 P1 O3 152.17(9) . .
C5 Fe1 P1 O3 100.0(3) . .
C2 Fe1 P1 O3 112.16(9) . .
C4 Fe1 P1 O3 174.09(11) . .
C11 Fe1 P1 N1 96.99(10) . .
N2 Fe1 P1 N1 3.33(7) . .
C1 Fe1 P1 N1 -168.86(10) . .
C3 Fe1 P1 N1 -97.84(8) . .
C5 Fe1 P1 N1 -150.0(3) . .
C2 Fe1 P1 N1 -137.85(8) . .
C4 Fe1 P1 N1 -75.92(11) . .
F5 P2 F2 F3 -138(15) 2_657 .
F5 P2 F2 F3 5(3) . .
F2 P2 F2 F3 -177(3) 2_657 .
F3 P2 F2 F3 -178(2) 2_657 .
F4 P2 F2 F3 171.9(17) 2_657 .
F4 P2 F2 F3 0(3) . .
F1 P2 F2 F3 92(2) 2_657 .
F1 P2 F2 F3 -87(2) . .
F5 P2 F3 F2 175(2) 2_657 .
F5 P2 F3 F2 -175(3) . .
F2 P2 F3 F2 3(3) 2_657 .
F3 P2 F3 F2 2(2) 2_657 .
F4 P2 F3 F2 -150(6) 2_657 .
F4 P2 F3 F2 -180(3) . .
F1 P2 F3 F2 -87(2) 2_657 .
F1 P2 F3 F2 93(2) . .
F9 P3 F7 F7 -148.8(9) . 2
F9 P3 F7 F7 40.0(11) 2 2
F6 P3 F7 F7 120.1(9) 2 2
F6 P3 F7 F7 -61.6(9) . 2
F10 P3 F7 F7 57(2) 2 2
F10 P3 F7 F7 -167.6(6) . 2
F8 P3 F7 F7 34.9(9) 2 2
F8 P3 F7 F7 -136.5(11) . 2
F9 P3 F7 F8 -12.4(5) . .
F9 P3 F7 F8 176.5(5) 2 .
F7 P3 F7 F8 136.5(11) 2 .
F6 P3 F7 F8 -103.4(3) 2 .
F6 P3 F7 F8 74.9(3) . .
F10 P3 F7 F8 -166.8(16) 2 .
F10 P3 F7 F8 -31.2(6) . .
F8 P3 F7 F8 171.3(2) 2 .
F7 F7 F8 F9 66.2(12) 2 .
P3 F7 F8 F9 16.9(6) . .
F7 F7 F8 P3 49.3(8) 2 .
F9 P3 F8 F9 65(9) 2 .
F7 P3 F8 F9 -161.3(7) . .
F7 P3 F8 F9 173.8(6) 2 .
F6 P3 F8 F9 -84.3(6) 2 .
F6 P3 F8 F9 89.9(6) . .
F10 P3 F8 F9 15.5(7) 2 .
F10 P3 F8 F9 -2.4(6) . .
F8 P3 F8 F9 -174.9(6) 2 .
F9 P3 F8 F7 161.3(7) . .
F9 P3 F8 F7 -134(9) 2 .
F7 P3 F8 F7 -25.0(6) 2 .
F6 P3 F8 F7 77.0(3) 2 .
F6 P3 F8 F7 -108.8(4) . .
F10 P3 F8 F7 176.8(4) 2 .
F10 P3 F8 F7 158.9(4) . .
F8 P3 F8 F7 -13.7(3) 2 .
F7 F8 F9 F10 -7(3) . .
P3 F8 F9 F10 9(2) . .
F7 F8 F9 P3 -16.7(6) . .
F9 P3 F9 F8 -174.9(6) 2 .
F7 P3 F9 F8 15.5(6) . .
F7 P3 F9 F8 -7.8(8) 2 .
F6 P3 F9 F8 99.1(5) 2 .
F6 P3 F9 F8 -86.6(5) . .
F10 P3 F9 F8 -168.9(5) 2 .
F10 P3 F9 F8 176.5(9) . .
F8 P3 F9 F8 124(9) 2 .
F9 P3 F9 F10 8.6(4) 2 .
F7 P3 F9 F10 -161.0(5) . .
F7 P3 F9 F10 175.7(4) 2 .
F6 P3 F9 F10 -77.4(5) 2 .
F6 P3 F9 F10 96.9(5) . .
F10 P3 F9 F10 14.6(6) 2 .
F8 P3 F9 F10 -52(9) 2 .
F8 P3 F9 F10 -176.5(9) . .
F8 F9 F10 F10 -29(3) . 2
P3 F9 F10 F10 -19.6(8) . 2
F8 F9 F10 P3 -9(2) . .
F9 P3 F10 F9 -174.1(3) 2 .
F7 P3 F10 F9 27.8(8) . .
F7 P3 F10 F9 -19.5(19) 2 .
F6 P3 F10 F9 100.4(5) 2 .
F6 P3 F10 F9 -82.3(5) . .
F10 P3 F10 F9 -161.3(8) 2 .
F8 P3 F10 F9 175.7(6) 2 .
F8 P3 F10 F9 2.3(6) . .
F9 P3 F10 F10 161.3(8) . 2
F9 P3 F10 F10 -12.7(5) 2 2
F7 P3 F10 F10 -170.9(5) . 2
F7 P3 F10 F10 141.8(15) 2 2
F6 P3 F10 F10 -98.3(4) 2 2
F6 P3 F10 F10 79.0(4) . 2
F8 P3 F10 F10 -23.0(6) 2 2
F8 P3 F10 F10 163.7(4) . 2
O3 P1 O2 C12 22.96(19) . .
N1 P1 O2 C12 -80.97(18) . .
Fe1 P1 O2 C12 163.34(16) . .
O2 P1 O3 C13 80.7(2) . .
N1 P1 O3 C13 -171.45(19) . .
Fe1 P1 O3 C13 -59.5(2) . .
O2 P1 N1 C20 -131.23(13) . .
O3 P1 N1 C20 121.63(13) . .
Fe1 P1 N1 C20 -3.86(13) . .
O2 P1 N1 C14 37.48(15) . .
O3 P1 N1 C14 -69.66(15) . .
Fe1 P1 N1 C14 164.85(12) . .
C11 Fe1 N2 C20 -95.67(18) . .
C1 Fe1 N2 C20 162.78(18) . .
C3 Fe1 N2 C20 99.09(18) . .
C5 Fe1 N2 C20 168.90(17) . .
C2 Fe1 N2 C20 88.6(2) . .
C4 Fe1 N2 C20 136.42(18) . .
P1 Fe1 N2 C20 -3.26(16) . .
C11 Fe1 C1 C2 148.38(15) . .
N2 Fe1 C1 C2 -109.5(2) . .
C3 Fe1 C1 C2 -37.36(13) . .
C5 Fe1 C1 C2 -118.3(2) . .
C4 Fe1 C1 C2 -80.53(15) . .
P1 Fe1 C1 C2 53.58(15) . .
C11 Fe1 C1 C5 -93.31(16) . .
N2 Fe1 C1 C5 8.8(3) . .
C3 Fe1 C1 C5 80.95(16) . .
C2 Fe1 C1 C5 118.3(2) . .
C4 Fe1 C1 C5 37.79(15) . .
P1 Fe1 C1 C5 171.90(12) . .
C11 Fe1 C1 C6 28.4(3) . .
N2 Fe1 C1 C6 130.5(3) . .
C3 Fe1 C1 C6 -157.4(3) . .
C5 Fe1 C1 C6 121.7(4) . .
C2 Fe1 C1 C6 -120.0(3) . .
C4 Fe1 C1 C6 159.5(3) . .
P1 Fe1 C1 C6 -66.4(3) . .
C5 C1 C2 C3 -1.1(2) . .
C6 C1 C2 C3 -176.1(3) . .
Fe1 C1 C2 C3 59.53(14) . .
C5 C1 C2 C7 172.5(2) . .
C6 C1 C2 C7 -2.5(4) . .
Fe1 C1 C2 C7 -126.8(2) . .
C5 C1 C2 Fe1 -60.65(15) . .
C6 C1 C2 Fe1 124.4(3) . .
C11 Fe1 C2 C1 -39.38(18) . .
N2 Fe1 C2 C1 135.46(15) . .
C3 Fe1 C2 C1 119.3(2) . .
C5 Fe1 C2 C1 38.16(15) . .
C4 Fe1 C2 C1 81.32(15) . .
P1 Fe1 C2 C1 -138.15(13) . .
C11 Fe1 C2 C3 -158.72(15) . .
N2 Fe1 C2 C3 16.1(2) . .
C1 Fe1 C2 C3 -119.3(2) . .
C5 Fe1 C2 C3 -81.19(15) . .
C4 Fe1 C2 C3 -38.03(14) . .
P1 Fe1 C2 C3 102.50(13) . .
C11 Fe1 C2 C7 81.5(3) . .
N2 Fe1 C2 C7 -103.6(3) . .
C1 Fe1 C2 C7 120.9(3) . .
C3 Fe1 C2 C7 -119.7(3) . .
C5 Fe1 C2 C7 159.1(3) . .
C4 Fe1 C2 C7 -157.8(3) . .
P1 Fe1 C2 C7 -17.2(3) . .
C1 C2 C3 C4 1.9(2) . .
C7 C2 C3 C4 -171.8(2) . .
Fe1 C2 C3 C4 61.38(14) . .
C1 C2 C3 C8 175.7(2) . .
C7 C2 C3 C8 2.0(4) . .
Fe1 C2 C3 C8 -124.8(3) . .
C1 C2 C3 Fe1 -59.52(15) . .
C7 C2 C3 Fe1 126.8(2) . .
C11 Fe1 C3 C4 -65.2(3) . .
N2 Fe1 C3 C4 72.60(13) . .
C1 Fe1 C3 C4 -80.55(14) . .
C5 Fe1 C3 C4 -36.72(13) . .
C2 Fe1 C3 C4 -117.59(19) . .
P1 Fe1 C3 C4 157.23(11) . .
C11 Fe1 C3 C2 52.3(3) . .
N2 Fe1 C3 C2 -169.81(13) . .
C1 Fe1 C3 C2 37.03(13) . .
C5 Fe1 C3 C2 80.86(15) . .
C4 Fe1 C3 C2 117.59(19) . .
P1 Fe1 C3 C2 -85.18(13) . .
C11 Fe1 C3 C8 173.8(3) . .
N2 Fe1 C3 C8 -48.3(3) . .
C1 Fe1 C3 C8 158.5(3) . .
C5 Fe1 C3 C8 -157.6(3) . .
C2 Fe1 C3 C8 121.5(4) . .
C4 Fe1 C3 C8 -120.9(3) . .
P1 Fe1 C3 C8 36.3(3) . .
C2 C3 C4 C5 -1.9(2) . .
C8 C3 C4 C5 -175.8(2) . .
Fe1 C3 C4 C5 59.20(15) . .
C2 C3 C4 C9 178.4(2) . .
C8 C3 C4 C9 4.5(4) . .
Fe1 C3 C4 C9 -120.5(2) . .
C2 C3 C4 Fe1 -61.11(14) . .
C8 C3 C4 Fe1 125.0(2) . .
C11 Fe1 C4 C5 34.15(19) . .
N2 Fe1 C4 C5 128.57(14) . .
C1 Fe1 C4 C5 -38.47(14) . .
C3 Fe1 C4 C5 -120.03(18) . .
C2 Fe1 C4 C5 -81.70(14) . .
P1 Fe1 C4 C5 -154.84(11) . .
C11 Fe1 C4 C3 154.17(15) . .
N2 Fe1 C4 C3 -111.40(13) . .
C1 Fe1 C4 C3 81.56(14) . .
C5 Fe1 C4 C3 120.03(18) . .
C2 Fe1 C4 C3 38.33(12) . .
P1 Fe1 C4 C3 -34.81(16) . .
C11 Fe1 C4 C9 -85.9(4) . .
N2 Fe1 C4 C9 8.5(3) . .
C1 Fe1 C4 C9 -158.5(4) . .
C3 Fe1 C4 C9 119.9(4) . .
C5 Fe1 C4 C9 -120.1(4) . .
C2 Fe1 C4 C9 158.2(4) . .
P1 Fe1 C4 C9 85.1(3) . .
C3 C4 C5 C1 1.2(2) . .
C9 C4 C5 C1 -179.0(2) . .
Fe1 C4 C5 C1 60.31(15) . .
C3 C4 C5 C10 177.6(3) . .
C9 C4 C5 C10 -2.7(4) . .
Fe1 C4 C5 C10 -123.3(3) . .
C3 C4 C5 Fe1 -59.09(15) . .
C9 C4 C5 Fe1 120.6(2) . .
C2 C1 C5 C4 -0.1(2) . .
C6 C1 C5 C4 174.8(3) . .
Fe1 C1 C5 C4 -61.00(15) . .
C2 C1 C5 C10 -176.5(3) . .
C6 C1 C5 C10 -1.6(5) . .
Fe1 C1 C5 C10 122.5(3) . .
C2 C1 C5 Fe1 60.94(15) . .
C6 C1 C5 Fe1 -124.2(3) . .
C11 Fe1 C5 C4 -153.65(15) . .
N2 Fe1 C5 C4 -57.83(15) . .
C1 Fe1 C5 C4 117.8(2) . .
C3 Fe1 C5 C4 36.79(14) . .
C2 Fe1 C5 C4 80.26(15) . .
P1 Fe1 C5 C4 93.4(3) . .
C11 Fe1 C5 C1 88.58(16) . .
N2 Fe1 C5 C1 -175.60(14) . .
C3 Fe1 C5 C1 -80.99(15) . .
C2 Fe1 C5 C1 -37.51(14) . .
C4 Fe1 C5 C1 -117.8(2) . .
P1 Fe1 C5 C1 -24.4(4) . .
C11 Fe1 C5 C10 -30.9(4) . .
N2 Fe1 C5 C10 64.9(4) . .
C1 Fe1 C5 C10 -119.5(4) . .
C3 Fe1 C5 C10 159.5(4) . .
C2 Fe1 C5 C10 -157.0(4) . .
C4 Fe1 C5 C10 122.8(4) . .
P1 Fe1 C5 C10 -143.8(3) . .
N2 Fe1 C11 O1 -153(4) . .
C1 Fe1 C11 O1 0(4) . .
C3 Fe1 C11 O1 -14(4) . .
C5 Fe1 C11 O1 -40(4) . .
C2 Fe1 C11 O1 24(4) . .
C4 Fe1 C11 O1 -61(4) . .
P1 Fe1 C11 O1 125(4) . .
C20 N1 C14 C15 -111.1(2) . .
P1 N1 C14 C15 81.09(19) . .
C20 N1 C14 C19 72.1(2) . .
P1 N1 C14 C19 -95.65(19) . .
C19 C14 C15 C16 1.3(3) . .
N1 C14 C15 C16 -175.41(17) . .
C14 C15 C16 C17 0.2(3) . .
C15 C16 C17 C18 -1.5(3) . .
C16 C17 C18 C19 1.2(4) . .
C17 C18 C19 C14 0.3(4) . .
C15 C14 C19 C18 -1.5(3) . .
N1 C14 C19 C18 175.20(19) . .
Fe1 N2 C20 N1 1.5(2) . .
Fe1 N2 C20 C21 -179.22(14) . .
C14 N1 C20 N2 -166.74(17) . .
P1 N1 C20 N2 1.9(2) . .
C14 N1 C20 C21 14.0(3) . .
P1 N1 C20 C21 -177.36(14) . .
